data_9004444
loop_
_publ_author_name
'Finch, R. J.'
'Cooper, M. A.'
'Hawthorne, F. C.'
'Ewing, R. C.'

_publ_section_title
;
 The crystal structure of schoepite, [(UO2)8O2(OH)12](H2O)12
;
_journal_name_full 'The Canadian Mineralogist'
_journal_page_first 1071
_journal_page_last 1088
_journal_volume 34
_journal_year 1996
_chemical_formula_sum 'H18 O21 U4'
_chemical_name_mineral Schoepite
_space_group_IT_number 29
_symmetry_space_group_name_Hall 'P -2ac 2a'
_symmetry_space_group_name_H-M 'P 21 c a'
_cell_angle_alpha 90
_cell_angle_beta 90
_cell_angle_gamma 90
_cell_formula_units_Z 8
_cell_length_a 14.337
_cell_length_b 16.813
_cell_length_c 14.731
_cell_volume 3550.878
_database_code_amcsd 0005517
_exptl_crystal_density_diffrn 4.887
_cod_original_formula_sum 'U4 O21 H18'
_cod_database_code 9004444

loop_
_space_group_symop_operation_xyz
x,y,z
x,-y,1/2+z
1/2+x,y,1/2-z
1/2+x,-y,-z

loop_
_atom_site_label
_atom_site_fract_x
_atom_site_fract_y
_atom_site_fract_z
_atom_site_U_iso_or_equiv
_atom_site_type_symbol
_atom_site_attached_hydrogens
U1 0.25910 0.51320 0.75830 0.01110 U 0
U2 0.02760 0.37750 0.76280 0.01360 U 0
U3 0.27920 0.74510 0.74740 0.01230 U 0
U4 -0.00080 0.61270 0.74970 0.01220 U 0
U5 0.27970 0.01340 0.74060 0.01000 U 0
U6 0.01170 0.87720 0.76310 0.00710 U 0
U7 0.26070 0.24500 0.75200 0.00840 U 0
U8 0.03980 0.11320 0.75000 0.00840 U 0
O1 0.27860 0.50160 0.64020 0.01500 O 0
O2 0.24730 0.52180 0.87910 0.00770 O 0
O3 0.02290 0.34090 0.64900 0.01600 O 0
O4 0.03020 0.41560 0.87240 0.01090 O 0
O5 0.23440 0.73810 0.63670 0.02150 O 0
O6 0.32620 0.76180 0.85930 0.01130 O 0
O7 0.01620 0.64870 0.63830 0.04290 O 0
O8 -0.00410 0.58150 0.86890 0.00990 O 0
O9 0.30630 0.02210 0.62480 0.01980 O 0
O10 0.25750 -0.00920 0.85590 0.02360 O 0
O11 0.01240 0.90670 0.88030 0.01420 O 0
O12 0.00570 0.84460 0.64840 0.01510 O 0
O13 0.22490 0.25330 0.63640 0.02560 O 0
O14 0.29800 0.23520 0.86850 0.01820 O 0
O15 0.04310 0.08000 0.86160 0.02030 O 0
O16 0.03450 0.14250 0.63320 0.00630 O 0
O17 -0.15300 0.62650 0.74080 0.01030 O 0
O18 0.19850 0.12050 0.76190 0.01030 O 0
O-H1 0.34120 0.88030 0.70360 0.00940 O 1
O-H2 0.41800 0.48140 0.78850 0.01110 O 1
O-H3 0.16120 0.64570 0.78020 0.01230 O 1
O-H4 0.15780 0.82700 0.79480 0.01410 O 1
O-H5 -0.03720 0.74290 0.79850 0.00840 O 1
O-H6 0.10260 0.50200 0.70410 0.00870 O 1
O-H7 0.20830 0.37510 0.78450 0.00940 O 1
O-H8 0.12220 -0.02090 0.70530 0.01110 O 1
O-H9 0.38350 0.15010 0.70990 0.01230 O 1
O-H10 0.38810 0.32130 0.69800 0.01410 O 1
O-H11 0.09070 0.24900 0.80530 0.00840 O 1
O-H12 0.44220 -0.00100 0.78110 0.00870 O 1
Wat1 0.32210 -0.12260 0.52270 0.02910 O 2
Wat2 0.40910 0.51970 0.47900 0.01890 O 2
Wat3 0.17030 0.34990 0.47610 0.01690 O 2
Wat4 0.18740 0.13240 0.48370 0.02760 O 2
Wat5 0.48220 0.74690 0.51390 0.04200 O 2
Wat6 0.10380 0.50380 0.53410 0.02090 O 2
Wat7 0.24340 0.61840 0.48110 0.03300 O 2
Wat8 0.14510 -0.04230 0.52250 0.05010 O 2
Wat9 0.38710 0.16000 0.52950 0.04560 O 2
Wat10 0.35950 0.35280 0.51450 0.03290 O 2
Wat11 0.08950 0.76120 0.48620 0.04930 O 2
Wat12 0.43070 0.00660 0.46640 0.01940 O 2

loop_
_cod_changelog_entry_id
_cod_changelog_entry_author
_cod_changelog_entry_date
_cod_changelog_entry_text
1
;cod-tools version 3.8.0
Id: cif_guess_AMCSD_atom_types 9581 2023-05-17 12:35:41Z saulius
;
2023-05-23T09:16:41+03:00
;Derived atom types and hydrogen counts
from atom names that follow the AMCSD naming convention
(Wat == water, O-H == hydroxyl).
;

loop_
_cod_related_entry_id
_cod_related_entry_database
_cod_related_entry_code
1 AMCSD 0005517
